data_4072975
loop_
_publ_author_name
'Gren, Cameron K.'
'Hanusa, Timothy P.'
'Rheingold, Arnold L.'

_publ_section_title
;
 Threefold Cation&#x2212;\p Bonding in Trimethylsilylated Allyl Complexes
;
_journal_issue 7
_journal_name_full Organometallics
_journal_page_first 1643
_journal_paper_doi 10.1021/om061174d
_journal_volume 26
_journal_year 2007
_chemical_formula_sum 'C27 H63 Li Si6 Zn'
_chemical_formula_weight 628.62
_chemical_name_systematic
; 

 ? 

;
_space_group_IT_number 2
_symmetry_cell_setting triclinic
_symmetry_space_group_name_Hall '-P 1'
_symmetry_space_group_name_H-M 'P -1'
_atom_sites_solution_hydrogens geom
_atom_sites_solution_primary direct
_atom_sites_solution_secondary difmap
_audit_creation_method SHELXL-97
_cell_angle_alpha 81.1310(10)
_cell_angle_beta 71.0810(10)
_cell_angle_gamma 88.5420(10)
_cell_formula_units_Z 2
_cell_length_a 12.2863(6)
_cell_length_b 12.5849(7)
_cell_length_c 13.8068(7)
_cell_measurement_reflns_used 5117
_cell_measurement_temperature 100(2)
_cell_measurement_theta_max 27.44
_cell_measurement_theta_min 2.37
_cell_volume 1994.67(18)
_computing_cell_refinement 'Bruker SMART'
_computing_data_collection 'Bruker SMART'
_computing_data_reduction 'Bruker SAINT'
_computing_molecular_graphics 'Bruker SHELXTL'
_computing_publication_material 'Bruker SHELXTL'
_computing_structure_refinement 'SHELXL-97 (Sheldrick, 1997)'
_computing_structure_solution 'SHELXS-97 (Sheldrick, 1990)'
_diffrn_ambient_temperature 100(2)
_diffrn_measured_fraction_theta_full 0.954
_diffrn_measured_fraction_theta_max 0.954
_diffrn_measurement_device_type 'CCD area detector'
_diffrn_measurement_method 'phi and omega scans'
_diffrn_radiation_monochromator graphite
_diffrn_radiation_source 'fine-focus sealed tube'
_diffrn_radiation_type MoK\a
_diffrn_radiation_wavelength 0.71073
_diffrn_reflns_av_R_equivalents 0.0190
_diffrn_reflns_av_sigmaI/netI 0.0311
_diffrn_reflns_limit_h_max 15
_diffrn_reflns_limit_h_min -15
_diffrn_reflns_limit_k_max 16
_diffrn_reflns_limit_k_min -16
_diffrn_reflns_limit_l_max 17
_diffrn_reflns_limit_l_min -17
_diffrn_reflns_number 17371
_diffrn_reflns_theta_full 27.50
_diffrn_reflns_theta_max 27.50
_diffrn_reflns_theta_min 1.58
_exptl_absorpt_coefficient_mu 0.809
_exptl_absorpt_correction_T_max 0.8549
_exptl_absorpt_correction_T_min 0.7933
_exptl_absorpt_correction_type multi-scan
_exptl_absorpt_process_details 'SADABS, R. Blessing, 1995'
_exptl_crystal_colour pale_yellow
_exptl_crystal_density_diffrn 1.047
_exptl_crystal_density_method 'not measured'
_exptl_crystal_description plate
_exptl_crystal_F_000 684
_exptl_crystal_size_max 0.30
_exptl_crystal_size_mid 0.20
_exptl_crystal_size_min 0.20
_refine_diff_density_max 0.455
_refine_diff_density_min -0.338
_refine_diff_density_rms 0.068
_refine_ls_extinction_method none
_refine_ls_goodness_of_fit_ref 1.060
_refine_ls_hydrogen_treatment constr
_refine_ls_matrix_type full
_refine_ls_number_parameters 316
_refine_ls_number_reflns 8729
_refine_ls_number_restraints 0
_refine_ls_restrained_S_all 1.060
_refine_ls_R_factor_all 0.0434
_refine_ls_R_factor_gt 0.0364
_refine_ls_shift/su_max 0.001
_refine_ls_shift/su_mean 0.000
_refine_ls_structure_factor_coef Fsqd
_refine_ls_weighting_details 'calc w=1/[\s^2^(Fo^2^)+(0.0550P)^2^+0.6000P] where P=(Fo^2^+2Fc^2^)/3'
_refine_ls_weighting_scheme calc
_refine_ls_wR_factor_gt 0.0970
_refine_ls_wR_factor_ref 0.1005
_reflns_number_gt 7505
_reflns_number_total 8729
_reflns_threshold_expression >2sigma(I)
_cod_data_source_file om061174dsi20061221_052940.cif
_cod_data_source_block vand16
_cod_depositor_comments
;
The following automatic conversions were performed:

'_symmetry_cell_setting' value 'Triclinic' changed to 'triclinic'
according to /home/saulius/struct/CIF-dictionaries/cif_core.dic
dictionary named 'cif_core.dic' version 2.4.1 from 2010-06-29.

Automatic conversion script
Id: cif_fix_values 1715 2011-07-08 13:25:40Z adriana 
;
_cod_original_sg_symbol_H-M P-1
_cod_database_code 4072975

loop_
_symmetry_equiv_pos_as_xyz
'x, y, z'
'-x, -y, -z'

loop_
_atom_site_label
_atom_site_type_symbol
_atom_site_fract_x
_atom_site_fract_y
_atom_site_fract_z
_atom_site_U_iso_or_equiv
_atom_site_adp_type
_atom_site_occupancy
_atom_site_symmetry_multiplicity
_atom_site_calc_flag
_atom_site_refinement_flags
Zn1 Zn 0.35978(2) 0.291911(19) 0.301812(19) 0.02090(8) Uani 0.80 1 d P
Zn2 Zn 0.12261(6) 0.31116(5) 0.25366(5) 0.02101(14) Uani 0.30 1 d P
Si1 Si 0.13655(5) 0.16199(4) 0.07122(4) 0.02881(12) Uani 1 1 d .
Si3 Si 0.53984(4) 0.14571(4) 0.14466(4) 0.02675(12) Uani 1 1 d .
Si4 Si 0.08284(4) 0.56699(4) 0.17258(4) 0.02530(12) Uani 1 1 d .
Si6 Si 0.47168(4) 0.53279(4) 0.27230(4) 0.02630(12) Uani 1 1 d .
Si7 Si -0.09708(4) 0.23211(4) 0.46686(4) 0.02458(12) Uani 1 1 d .
Si9 Si 0.30744(4) 0.17952(4) 0.54013(4) 0.02613(12) Uani 1 1 d .
C1 C 0.23536(17) 0.24328(17) 0.10880(16) 0.0348(5) Uani 1 1 d .
H1A H 0.2732 0.3028 0.0515 0.042 Uiso 1 1 calc R
C2 C 0.31299(15) 0.19648(14) 0.15425(13) 0.0242(4) Uani 1 1 d .
H2A H 0.2937 0.1251 0.1897 0.029 Uiso 1 1 calc R
C3 C 0.41933(16) 0.24068(15) 0.15547(15) 0.0284(4) Uani 1 1 d .
H3A H 0.4446 0.3046 0.0999 0.034 Uiso 1 1 calc R
C4 C 0.14677(16) 0.48496(15) 0.26335(14) 0.0269(4) Uani 1 1 d .
H4A H 0.1090 0.4996 0.3357 0.032 Uiso 1 1 calc R
C5 C 0.26529(15) 0.48111(13) 0.24056(14) 0.0221(3) Uani 1 1 d .
H5A H 0.3087 0.4958 0.1690 0.027 Uiso 1 1 calc R
C6 C 0.33175(16) 0.45838(15) 0.30885(14) 0.0275(4) Uani 1 1 d .
H6A H 0.2837 0.4681 0.3806 0.033 Uiso 1 1 calc R
C7 C 0.05538(16) 0.19819(15) 0.40449(15) 0.0282(4) Uani 1 1 d .
H7A H 0.0621 0.1214 0.3931 0.034 Uiso 1 1 calc R
C8 C 0.14177(15) 0.22830(13) 0.43942(13) 0.0221(3) Uani 1 1 d .
H8A H 0.1247 0.2875 0.4766 0.026 Uiso 1 1 calc R
C9 C 0.25355(16) 0.18387(15) 0.42818(15) 0.0278(4) Uani 1 1 d .
H9A H 0.2558 0.1104 0.4085 0.033 Uiso 1 1 calc R
C11 C 0.2051(2) 0.1436(2) -0.06729(18) 0.0574(7) Uani 1 1 d .
H11A H 0.2773 0.1056 -0.0750 0.086 Uiso 1 1 calc R
H11B H 0.2209 0.2142 -0.1113 0.086 Uiso 1 1 calc R
H11C H 0.1528 0.1015 -0.0881 0.086 Uiso 1 1 calc R
C12 C 0.00044(19) 0.2346(2) 0.0785(2) 0.0488(6) Uani 1 1 d .
H12A H -0.0388 0.2461 0.1500 0.073 Uiso 1 1 calc R
H12B H -0.0497 0.1915 0.0561 0.073 Uiso 1 1 calc R
H12C H 0.0184 0.3042 0.0331 0.073 Uiso 1 1 calc R
C13 C 0.10216(19) 0.02836(17) 0.15526(17) 0.0382(5) Uani 1 1 d .
H13A H 0.0661 0.0386 0.2276 0.057 Uiso 1 1 calc R
H13B H 0.1732 -0.0115 0.1484 0.057 Uiso 1 1 calc R
H13C H 0.0491 -0.0123 0.1340 0.057 Uiso 1 1 calc R
C31 C 0.6061(2) 0.1286(2) 0.00545(18) 0.0518(6) Uani 1 1 d .
H31A H 0.5476 0.1012 -0.0192 0.078 Uiso 1 1 calc R
H31B H 0.6686 0.0774 -0.0011 0.078 Uiso 1 1 calc R
H31C H 0.6369 0.1981 -0.0362 0.078 Uiso 1 1 calc R
C32 C 0.65359(18) 0.19867(19) 0.18838(19) 0.0421(5) Uani 1 1 d .
H32A H 0.6207 0.2081 0.2612 0.063 Uiso 1 1 calc R
H32B H 0.6836 0.2681 0.1460 0.063 Uiso 1 1 calc R
H32C H 0.7163 0.1476 0.1808 0.063 Uiso 1 1 calc R
C33 C 0.48629(17) 0.01194(15) 0.22465(16) 0.0323(4) Uani 1 1 d .
H33A H 0.4515 0.0208 0.2975 0.048 Uiso 1 1 calc R
H33B H 0.5507 -0.0370 0.2177 0.048 Uiso 1 1 calc R
H33C H 0.4285 -0.0180 0.2006 0.048 Uiso 1 1 calc R
C41 C 0.0768(2) 0.71017(16) 0.19442(19) 0.0409(5) Uani 1 1 d .
H41A H 0.0290 0.7146 0.2658 0.061 Uiso 1 1 calc R
H41B H 0.0435 0.7536 0.1463 0.061 Uiso 1 1 calc R
H41C H 0.1548 0.7374 0.1826 0.061 Uiso 1 1 calc R
C42 C -0.06765(18) 0.52094(17) 0.19447(18) 0.0370(5) Uani 1 1 d .
H42A H -0.1148 0.5250 0.2662 0.056 Uiso 1 1 calc R
H42B H -0.0676 0.4464 0.1818 0.056 Uiso 1 1 calc R
H42C H -0.0996 0.5672 0.1470 0.056 Uiso 1 1 calc R
C43 C 0.1742(2) 0.55918(19) 0.03644(16) 0.0411(5) Uani 1 1 d .
H43A H 0.2529 0.5838 0.0257 0.062 Uiso 1 1 calc R
H43B H 0.1426 0.6051 -0.0116 0.062 Uiso 1 1 calc R
H43C H 0.1750 0.4846 0.0238 0.062 Uiso 1 1 calc R
C61 C 0.5445(2) 0.5485(2) 0.12967(18) 0.0469(6) Uani 1 1 d .
H61A H 0.5578 0.4773 0.1081 0.070 Uiso 1 1 calc R
H61B H 0.6184 0.5871 0.1116 0.070 Uiso 1 1 calc R
H61C H 0.4957 0.5893 0.0942 0.070 Uiso 1 1 calc R
C62 C 0.44805(19) 0.67028(17) 0.3101(2) 0.0428(5) Uani 1 1 d .
H62A H 0.3971 0.7095 0.2761 0.064 Uiso 1 1 calc R
H62B H 0.5221 0.7094 0.2886 0.064 Uiso 1 1 calc R
H62C H 0.4127 0.6639 0.3855 0.064 Uiso 1 1 calc R
C63 C 0.56799(19) 0.46003(17) 0.3396(2) 0.0420(5) Uani 1 1 d .
H63A H 0.5819 0.3879 0.3204 0.063 Uiso 1 1 calc R
H63B H 0.5311 0.4540 0.4148 0.063 Uiso 1 1 calc R
H63C H 0.6414 0.5000 0.3191 0.063 Uiso 1 1 calc R
C71 C -0.10620(17) 0.36459(16) 0.51413(16) 0.0340(4) Uani 1 1 d .
H71A H -0.0708 0.4211 0.4555 0.051 Uiso 1 1 calc R
H71B H -0.0654 0.3614 0.5648 0.051 Uiso 1 1 calc R
H71C H -0.1871 0.3807 0.5468 0.051 Uiso 1 1 calc R
C72 C -0.18117(19) 0.23887(19) 0.37523(18) 0.0414(5) Uani 1 1 d .
H72A H -0.1471 0.2946 0.3155 0.062 Uiso 1 1 calc R
H72B H -0.2610 0.2564 0.4105 0.062 Uiso 1 1 calc R
H72C H -0.1796 0.1691 0.3516 0.062 Uiso 1 1 calc R
C73 C -0.1640(2) 0.12507(18) 0.57918(18) 0.0445(5) Uani 1 1 d .
H73A H -0.1208 0.1201 0.6281 0.067 Uiso 1 1 calc R
H73B H -0.1625 0.0559 0.5545 0.067 Uiso 1 1 calc R
H73C H -0.2439 0.1429 0.6139 0.067 Uiso 1 1 calc R
C91 C 0.2391(2) 0.0640(2) 0.6432(2) 0.0562(7) Uani 1 1 d .
H91A H 0.1554 0.0718 0.6670 0.084 Uiso 1 1 calc R
H91B H 0.2681 0.0633 0.7015 0.084 Uiso 1 1 calc R
H91C H 0.2579 -0.0035 0.6150 0.084 Uiso 1 1 calc R
C92 C 0.27374(19) 0.30655(18) 0.59703(17) 0.0379(5) Uani 1 1 d .
H92A H 0.1904 0.3165 0.6192 0.057 Uiso 1 1 calc R
H92B H 0.3123 0.3676 0.5449 0.057 Uiso 1 1 calc R
H92C H 0.3008 0.3022 0.6569 0.057 Uiso 1 1 calc R
C93 C 0.46675(18) 0.16035(18) 0.49796(17) 0.0371(5) Uani 1 1 d .
H93A H 0.5052 0.2196 0.4434 0.056 Uiso 1 1 calc R
H93B H 0.4841 0.0919 0.4712 0.056 Uiso 1 1 calc R
H93C H 0.4943 0.1595 0.5572 0.056 Uiso 1 1 calc R

loop_
_atom_site_aniso_label
_atom_site_aniso_U_11
_atom_site_aniso_U_22
_atom_site_aniso_U_33
_atom_site_aniso_U_23
_atom_site_aniso_U_13
_atom_site_aniso_U_12
Zn1 0.01964(13) 0.02029(13) 0.02298(14) -0.00387(10) -0.00695(10) 0.00052(9)
Zn2 0.0214(3) 0.0196(3) 0.0221(3) -0.0039(3) -0.0068(3) 0.0016(2)
Si1 0.0262(3) 0.0355(3) 0.0245(3) -0.0059(2) -0.0078(2) 0.0092(2)
Si3 0.0241(3) 0.0298(3) 0.0242(3) -0.0054(2) -0.0043(2) 0.0006(2)
Si4 0.0251(3) 0.0226(2) 0.0281(3) -0.0048(2) -0.0083(2) 0.00377(19)
Si6 0.0225(2) 0.0223(2) 0.0335(3) -0.0065(2) -0.0072(2) -0.00022(19)
Si7 0.0239(2) 0.0207(2) 0.0291(3) -0.0029(2) -0.0087(2) -0.00268(19)
Si9 0.0268(3) 0.0250(3) 0.0256(3) -0.0010(2) -0.0083(2) -0.0027(2)
C1 0.0312(10) 0.0334(11) 0.0364(11) 0.0069(9) -0.0118(9) -0.0017(8)
C2 0.0297(9) 0.0207(8) 0.0197(8) -0.0055(7) -0.0038(7) 0.0039(7)
C3 0.0315(10) 0.0248(9) 0.0281(10) 0.0001(7) -0.0101(8) -0.0016(7)
C4 0.0271(9) 0.0302(10) 0.0227(9) -0.0057(7) -0.0068(7) 0.0048(7)
C5 0.0257(9) 0.0151(8) 0.0230(8) -0.0029(6) -0.0044(7) 0.0003(6)
C6 0.0237(9) 0.0335(10) 0.0231(9) -0.0059(7) -0.0038(7) -0.0021(7)
C7 0.0300(10) 0.0210(9) 0.0371(10) -0.0116(8) -0.0127(8) 0.0022(7)
C8 0.0258(9) 0.0182(8) 0.0189(8) -0.0029(6) -0.0024(7) -0.0028(7)
C9 0.0300(10) 0.0224(9) 0.0354(10) -0.0111(8) -0.0136(8) 0.0025(7)
C11 0.0659(17) 0.0722(18) 0.0300(12) -0.0133(12) -0.0087(12) 0.0189(14)
C12 0.0350(12) 0.0544(15) 0.0613(16) -0.0145(12) -0.0200(11) 0.0169(11)
C13 0.0430(12) 0.0347(11) 0.0385(12) -0.0069(9) -0.0146(10) -0.0024(9)
C31 0.0584(16) 0.0544(15) 0.0329(12) -0.0131(11) 0.0006(11) 0.0091(12)
C32 0.0307(11) 0.0474(13) 0.0493(13) -0.0038(10) -0.0155(10) -0.0045(9)
C33 0.0315(10) 0.0281(10) 0.0355(11) -0.0043(8) -0.0089(9) 0.0048(8)
C41 0.0453(13) 0.0251(10) 0.0534(14) -0.0059(9) -0.0179(11) 0.0018(9)
C42 0.0340(11) 0.0357(11) 0.0456(12) -0.0061(9) -0.0184(10) -0.0007(9)
C43 0.0446(12) 0.0456(13) 0.0301(11) -0.0009(9) -0.0114(9) 0.0195(10)
C61 0.0365(12) 0.0528(14) 0.0392(12) -0.0058(10) 0.0049(10) -0.0150(10)
C62 0.0380(12) 0.0274(10) 0.0669(16) -0.0138(10) -0.0195(11) 0.0019(9)
C63 0.0318(11) 0.0325(11) 0.0661(15) -0.0062(10) -0.0226(11) 0.0008(9)
C71 0.0300(10) 0.0293(10) 0.0367(11) -0.0110(8) 0.0004(8) -0.0004(8)
C72 0.0369(12) 0.0459(13) 0.0477(13) -0.0064(10) -0.0226(10) 0.0000(10)
C73 0.0438(13) 0.0329(11) 0.0464(13) 0.0072(10) -0.0059(10) -0.0067(9)
C91 0.0659(17) 0.0502(15) 0.0453(14) 0.0144(11) -0.0164(13) -0.0195(13)
C92 0.0369(11) 0.0465(13) 0.0388(12) -0.0196(10) -0.0182(10) 0.0062(9)
C93 0.0336(11) 0.0419(12) 0.0391(11) -0.0075(9) -0.0161(9) 0.0057(9)

loop_
_atom_type_symbol
_atom_type_description
_atom_type_scat_dispersion_real
_atom_type_scat_dispersion_imag
_atom_type_scat_source
C C 0.0033 0.0016 'International Tables Vol C Tables 4.2.6.8 and 6.1.1.4'
H H 0.0000 0.0000 'International Tables Vol C Tables 4.2.6.8 and 6.1.1.4'
Si Si 0.0817 0.0704 'International Tables Vol C Tables 4.2.6.8 and 6.1.1.4'
Zn Zn 0.2839 1.4301 'International Tables Vol C Tables 4.2.6.8 and 6.1.1.4'
Li Li -0.0003 0.0001 'International Tables Vol C Tables 4.2.6.8 and 6.1.1.4'

loop_
_geom_angle_atom_site_label_1
_geom_angle_atom_site_label_2
_geom_angle_atom_site_label_3
_geom_angle
C3 Zn1 C9 117.88(7)
C3 Zn1 C6 118.89(7)
C9 Zn1 C6 116.11(7)
C4 Zn2 C7 117.00(7)
C4 Zn2 C1 118.61(7)
C7 Zn2 C1 118.67(7)
C1 Si1 C13 111.44(9)
C1 Si1 C12 110.55(11)
C13 Si1 C12 109.44(11)
C1 Si1 C11 108.93(12)
C13 Si1 C11 109.90(12)
C12 Si1 C11 106.45(12)
C3 Si3 C32 111.29(10)
C3 Si3 C33 110.63(9)
C32 Si3 C33 108.68(10)
C3 Si3 C31 108.65(11)
C32 Si3 C31 108.16(12)
C33 Si3 C31 109.38(11)
C4 Si4 C43 109.31(9)
C4 Si4 C42 111.53(9)
C43 Si4 C42 110.10(11)
C4 Si4 C41 109.44(10)
C43 Si4 C41 109.21(11)
C42 Si4 C41 107.21(10)
C6 Si6 C61 110.34(10)
C6 Si6 C63 110.63(9)
C61 Si6 C63 109.23(12)
C6 Si6 C62 110.26(9)
C61 Si6 C62 108.08(11)
C63 Si6 C62 108.24(11)
C7 Si7 C73 108.62(10)
C7 Si7 C72 111.54(10)
C73 Si7 C72 108.27(11)
C7 Si7 C71 110.88(9)
C73 Si7 C71 109.07(10)
C72 Si7 C71 108.40(10)
C9 Si9 C92 110.47(9)
C9 Si9 C91 110.62(10)
C92 Si9 C91 108.50(12)
C9 Si9 C93 110.23(9)
C92 Si9 C93 109.50(10)
C91 Si9 C93 107.46(12)
C2 C1 Si1 121.91(15)
C2 C1 Zn2 95.24(13)
Si1 C1 Zn2 105.75(9)
C1 C2 C3 128.98(17)
C2 C3 Si3 116.08(13)
C2 C3 Zn1 98.99(12)
Si3 C3 Zn1 112.31(9)
C5 C4 Si4 120.60(14)
C5 C4 Zn2 95.35(12)
Si4 C4 Zn2 107.66(9)
C4 C5 C6 129.58(17)
C5 C6 Si6 117.26(13)
C5 C6 Zn1 99.90(12)
Si6 C6 Zn1 110.20(9)
C8 C7 Si7 121.21(14)
C8 C7 Zn2 92.69(12)
Si7 C7 Zn2 107.30(9)
C7 C8 C9 130.02(16)
C8 C9 Si9 116.88(13)
C8 C9 Zn1 101.50(12)
Si9 C9 Zn1 108.77(9)

loop_
_geom_bond_atom_site_label_1
_geom_bond_atom_site_label_2
_geom_bond_distance
Zn1 C3 2.1101(19)
Zn1 C9 2.116(2)
Zn1 C6 2.1264(19)
Zn2 C4 2.245(2)
Zn2 C7 2.252(2)
Zn2 C1 2.306(2)
Si1 C1 1.851(2)
Si1 C13 1.863(2)
Si1 C12 1.866(2)
Si1 C11 1.871(2)
Si3 C3 1.861(2)
Si3 C32 1.865(2)
Si3 C33 1.871(2)
Si3 C31 1.873(2)
Si4 C4 1.8579(19)
Si4 C43 1.867(2)
Si4 C42 1.867(2)
Si4 C41 1.868(2)
Si6 C6 1.8604(19)
Si6 C61 1.861(2)
Si6 C63 1.871(2)
Si6 C62 1.872(2)
Si7 C7 1.860(2)
Si7 C73 1.866(2)
Si7 C72 1.867(2)
Si7 C71 1.870(2)
Si9 C9 1.8618(19)
Si9 C92 1.867(2)
Si9 C91 1.869(2)
Si9 C93 1.873(2)
C1 C2 1.377(3)
C2 C3 1.439(3)
C4 C5 1.388(3)
C5 C6 1.429(3)
C7 C8 1.383(3)
C8 C9 1.440(2)
